data_4114442
loop_
_publ_author_name
'Yuko Otani'
'Osamu Nagae'
'Yuji Naruse'
'Satoshi Inagaki'
'Masashi Ohno'
'Kentaro Yamaguchi'
'Gaku Yamamoto'
'Masanobu Uchiyama'
'Tomohiko Ohwada'

_publ_section_title
;
 An Evaluation of Amide Group Planarity in 7-Azabicyclo[2.2.1]heptane
 Amides. Low Amide Bond Rotation Barrier in Solution
;
_journal_name_full 'Journal of the American Chemical Society'
_journal_page_first 15191
_journal_page_last 15199
_journal_paper_doi 10.1021/ja036644z
_journal_volume 125
_journal_year 2003
_chemical_formula_moiety 'C13 H14 Cl N O '
_chemical_formula_sum 'C13 H14 Cl N O'
_chemical_formula_weight 235.71
_space_group_IT_number 14
_symmetry_cell_setting monoclinic
_symmetry_Int_Tables_number 14
_symmetry_space_group_name_Hall '-P 2ybc'
_symmetry_space_group_name_H-M 'P 1 21/c 1'
_cell_angle_alpha 90
_cell_angle_beta 99.761(4)
_cell_angle_gamma 90
_cell_formula_units_Z 4
_cell_length_a 6.842(2)
_cell_length_b 14.423(4)
_cell_length_c 11.783(3)
_cell_measurement_temperature 163.2
_cell_volume 1145.9(5)
_computing_data_reduction 'teXsan Ver. 1.11'
_computing_publication_material 'teXsan Ver. 1.11'
_computing_structure_refinement 'teXsan Ver. 1.10'
_computing_structure_solution SIR97
_diffrn_measured_fraction_theta_full 0.9299
_diffrn_measured_fraction_theta_max 0.9299
_diffrn_measurement_device_type 'Bruker Smart 1000 CCD'
_diffrn_measurement_method \w
_diffrn_radiation_type 'Mo K\a'
_diffrn_radiation_wavelength 0.7107
_diffrn_reflns_av_R_equivalents 0.043
_diffrn_reflns_limit_h_max 8
_diffrn_reflns_limit_h_min -7
_diffrn_reflns_limit_k_max 19
_diffrn_reflns_limit_k_min -18
_diffrn_reflns_limit_l_max 12
_diffrn_reflns_limit_l_min -15
_diffrn_reflns_number 6687
_diffrn_reflns_theta_full 28.21
_diffrn_reflns_theta_max 28.21
_exptl_absorpt_coefficient_mu 0.310
_exptl_absorpt_correction_T_max 0.912
_exptl_absorpt_correction_T_min 0.696
_exptl_crystal_colour colorless
_exptl_crystal_density_diffrn 1.366
_exptl_crystal_description rod
_exptl_crystal_size_max 0.400
_exptl_crystal_size_mid 0.400
_exptl_crystal_size_min 0.400
_refine_diff_density_max 0.26
_refine_diff_density_min -0.39
_refine_ls_extinction_method none
_refine_ls_goodness_of_fit_ref 1.042
_refine_ls_hydrogen_treatment noref
_refine_ls_number_parameters 145
_refine_ls_number_reflns 2518
_refine_ls_R_factor_gt 0.0455
_refine_ls_shift/su_max 0.0002
_refine_ls_structure_factor_coef F
_refine_ls_weighting_details 'w = 1/[\s^2^(Fo) + 0.00063|Fo|^2^]'
_refine_ls_weighting_scheme calc
_refine_ls_wR_factor_ref 0.0714
_reflns_number_gt 1749
_reflns_number_total 2625
_reflns_threshold_expression F^2^>2.0\s(F^2^)
_cod_data_source_file ja036644zsi20030619_111808_2.cif
_cod_data_source_block 1d
_cod_original_cell_volume 1145.9(6)
_cod_original_formula_sum 'C13 H14 Cl N O '
_cod_database_code 4114442

loop_
_symmetry_equiv_pos_as_xyz
x,y,z
-x,1/2+y,1/2-z
-x,-y,-z
x,1/2-y,1/2+z

loop_
_atom_site_label
_atom_site_type_symbol
_atom_site_fract_x
_atom_site_fract_y
_atom_site_fract_z
_atom_site_U_iso_or_equiv
_atom_site_adp_type
_atom_site_occupancy
_atom_site_calc_flag
Cl(1) Cl 0.6973(1) 0.08747(6) 0.54928(7) 0.0274(2) Uani 1.00 d
O(1) O -0.0131(3) 0.2115(1) 0.8432(2) 0.0220(5) Uani 1.00 d
N(1) N -0.0976(3) 0.3113(2) 0.6936(2) 0.0182(6) Uani 1.00 d
C(1) C -0.0441(4) 0.3854(2) 0.6169(2) 0.0211(7) Uani 1.00 d
C(2) C -0.2508(5) 0.4087(2) 0.5492(3) 0.0326(9) Uani 1.00 d
C(3) C -0.3865(4) 0.3963(2) 0.6421(3) 0.0285(8) Uani 1.00 d
C(4) C -0.2401(4) 0.3658(2) 0.7484(2) 0.0187(7) Uani 1.00 d
C(5) C -0.1092(4) 0.4495(2) 0.7972(3) 0.0235(8) Uani 1.00 d
C(6) C 0.0248(5) 0.4644(2) 0.7042(3) 0.0269(8) Uani 1.00 d
C(7) C 0.0178(4) 0.2446(2) 0.7512(2) 0.0155(6) Uani 1.00 d
C(8) C 0.1866(4) 0.2076(2) 0.6970(2) 0.0152(6) Uani 1.00 d
C(9) C 0.1697(4) 0.1946(2) 0.5780(2) 0.0174(7) Uani 1.00 d
C(10) C 0.3269(4) 0.1567(2) 0.5325(2) 0.0179(7) Uani 1.00 d
C(11) C 0.5005(4) 0.1339(2) 0.6066(2) 0.0179(7) Uani 1.00 d
C(12) C 0.5206(4) 0.1459(2) 0.7254(2) 0.0188(7) Uani 1.00 d
C(13) C 0.3609(4) 0.1815(2) 0.7694(2) 0.0186(7) Uani 1.00 d
H(1) H 0.0445 0.3658 0.5579 0.0403 Uiso 1.00 calc
H(2) H -0.2503 0.4709 0.5088 0.0403 Uiso 1.00 calc
H(3) H -0.3180 0.3646 0.4607 0.0403 Uiso 1.00 calc
H(4) H -0.4582 0.4557 0.6581 0.0403 Uiso 1.00 calc
H(5) H -0.5025 0.3462 0.6134 0.0403 Uiso 1.00 calc
H(6) H -0.2955 0.3314 0.8105 0.0403 Uiso 1.00 calc
H(7) H -0.2064 0.4972 0.8095 0.0403 Uiso 1.00 calc
H(8) H -0.0328 0.4269 0.8830 0.0403 Uiso 1.00 calc
H(9) H 0.0301 0.5300 0.6650 0.0403 Uiso 1.00 calc
H(10) H 0.1653 0.4533 0.7386 0.0403 Uiso 1.00 calc
H(11) H 0.0509 0.2042 0.5272 0.0403 Uiso 1.00 calc
H(12) H 0.3205 0.1406 0.4485 0.0403 Uiso 1.00 calc
H(13) H 0.6554 0.1330 0.7850 0.0403 Uiso 1.00 calc
H(14) H 0.3786 0.1991 0.8509 0.0403 Uiso 1.00 calc

loop_
_atom_site_aniso_label
_atom_site_aniso_U_11
_atom_site_aniso_U_22
_atom_site_aniso_U_33
_atom_site_aniso_U_12
_atom_site_aniso_U_13
_atom_site_aniso_U_23
Cl(1) 0.0198(4) 0.0331(4) 0.0312(4) 0.0044(3) 0.0100(3) -0.0026(3)
O(1) 0.022(1) 0.027(1) 0.017(1) 0.0009(9) 0.0035(8) 0.0020(9)
N(1) 0.019(1) 0.015(1) 0.022(1) 0.0030(10) 0.0066(9) 0.0019(10)
C(1) 0.027(2) 0.017(1) 0.021(1) 0.002(1) 0.007(1) 0.004(1)
C(2) 0.030(2) 0.042(2) 0.024(2) 0.009(2) -0.001(1) 0.007(2)
C(3) 0.021(1) 0.030(2) 0.032(2) 0.006(1) -0.001(1) 0.000(1)
C(4) 0.019(1) 0.015(1) 0.023(1) 0.003(1) 0.006(1) -0.001(1)
C(5) 0.024(1) 0.023(2) 0.025(2) 0.000(1) 0.007(1) -0.004(1)
C(6) 0.031(2) 0.022(2) 0.030(2) -0.004(1) 0.012(1) 0.000(1)
C(7) 0.014(1) 0.015(1) 0.017(1) -0.003(1) 0.001(1) -0.005(1)
C(8) 0.016(1) 0.014(1) 0.016(1) -0.001(1) 0.004(1) 0.000(1)
C(9) 0.019(1) 0.018(1) 0.016(1) -0.001(1) 0.002(1) 0.000(1)
C(10) 0.021(1) 0.015(1) 0.018(1) 0.000(1) 0.003(1) -0.002(1)
C(11) 0.015(1) 0.014(1) 0.025(1) 0.000(1) 0.004(1) -0.001(1)
C(12) 0.016(1) 0.016(1) 0.023(1) -0.001(1) -0.001(1) -0.001(1)
C(13) 0.020(1) 0.019(1) 0.016(1) -0.001(1) 0.001(1) -0.001(1)

loop_
_atom_type_symbol
_atom_type_description
_atom_type_scat_dispersion_real
_atom_type_scat_dispersion_imag
_atom_type_scat_source
C C 0.003 0.002
;International Tables for Crystallography
(1992, Vol. C, Tables 4.2.6.8 and 6.1.1.1)
;
H H 0.000 0.000
;International Tables for Crystallography
(1992, Vol. C, Table 6.1.1.2)
;
Cl Cl 0.148 0.159
;International Tables for Crystallography
(1992, Vol. C, Tables 4.2.6.8 and 6.1.1.1)
;
N N 0.006 0.003
;International Tables for Crystallography
(1992, Vol. C, Tables 4.2.6.8 and 6.1.1.1)
;
O O 0.011 0.006
;International Tables for Crystallography
(1992, Vol. C, Tables 4.2.6.8 and 6.1.1.1)
;

loop_
_geom_angle_atom_site_label_1
_geom_angle_atom_site_label_2
_geom_angle_atom_site_label_3
_geom_angle
_geom_angle_publ_flag
C(1) N(1) C(4) 97.6(2) yes
C(1) N(1) C(7) 129.4(2) yes
C(4) N(1) C(7) 122.0(2) yes
N(1) C(1) C(2) 100.0(2) yes
N(1) C(1) C(6) 101.7(2) yes
C(2) C(1) C(6) 109.4(2) yes
C(1) C(2) C(3) 102.4(2) yes
C(2) C(3) C(4) 102.8(2) yes
N(1) C(4) C(3) 100.6(2) yes
N(1) C(4) C(5) 101.1(2) yes
C(3) C(4) C(5) 109.6(2) yes
C(4) C(5) C(6) 102.6(2) yes
C(1) C(6) C(5) 102.4(2) yes
O(1) C(7) N(1) 122.9(2) yes
O(1) C(7) C(8) 119.5(2) yes
N(1) C(7) C(8) 117.5(2) yes
C(7) C(8) C(9) 122.2(2) yes
C(7) C(8) C(13) 118.2(2) yes
C(9) C(8) C(13) 119.6(2) yes
C(8) C(9) C(10) 120.0(3) yes
C(9) C(10) C(11) 119.0(3) yes
Cl(1) C(11) C(10) 118.8(2) yes
Cl(1) C(11) C(12) 119.1(2) yes
C(10) C(11) C(12) 122.0(2) yes
C(11) C(12) C(13) 118.2(3) yes
C(8) C(13) C(12) 121.2(3) yes

loop_
_geom_bond_atom_site_label_1
_geom_bond_atom_site_label_2
_geom_bond_distance
_geom_bond_publ_flag
Cl(1) C(11) 1.740(3) yes
O(1) C(7) 1.235(3) yes
N(1) C(1) 1.485(3) yes
N(1) C(4) 1.482(3) yes
N(1) C(7) 1.352(4) yes
C(1) C(2) 1.539(4) yes
C(1) C(6) 1.554(4) yes
C(2) C(3) 1.561(4) yes
C(3) C(4) 1.530(4) yes
C(4) C(5) 1.555(4) yes
C(5) C(6) 1.559(4) yes
C(7) C(8) 1.509(4) yes
C(8) C(9) 1.400(4) yes
C(8) C(13) 1.395(4) yes
C(9) C(10) 1.392(4) yes
C(10) C(11) 1.389(4) yes
C(11) C(12) 1.393(4) yes
C(12) C(13) 1.385(4) yes

loop_
_geom_contact_atom_site_label_1
_geom_contact_atom_site_label_2
_geom_contact_distance
_geom_contact_site_symmetry_2
Cl(1) C(5) 3.492(3) 4_654
Cl(1) C(9) 3.547(3) 1_655
O(1) C(9) 3.142(3) 4_555
O(1) C(12) 3.392(3) 1_455
O(1) C(10) 3.498(3) 4_555
O(1) C(1) 3.554(4) 4_555
O(1) C(2) 3.589(4) 4_555
C(4) C(12) 3.559(4) 1_455

loop_
_geom_torsion_atom_site_label_1
_geom_torsion_atom_site_label_2
_geom_torsion_atom_site_label_3
_geom_torsion_atom_site_label_4
_geom_torsion
_geom_torsion_publ_flag
Cl(1) C(11) C(10) C(9) -179.5(2) yes
Cl(1) C(11) C(12) C(13) -178.9(2) yes
O(1) C(7) N(1) C(1) 150.4(3) yes
O(1) C(7) N(1) C(4) 14.8(4) yes
O(1) C(7) C(8) C(9) 140.5(3) yes
O(1) C(7) C(8) C(13) -36.3(4) yes
N(1) C(1) C(2) C(3) 35.4(3) yes
N(1) C(1) C(6) C(5) -32.5(3) yes
N(1) C(4) C(3) C(2) -33.5(3) yes
N(1) C(4) C(5) C(6) 35.1(3) yes
N(1) C(7) C(8) C(9) -37.5(4) yes
N(1) C(7) C(8) C(13) 145.8(3) yes
C(1) N(1) C(4) C(3) 56.7(2) yes
C(1) N(1) C(4) C(5) -55.9(2) yes
C(1) N(1) C(7) C(8) -31.8(4) yes
C(1) C(2) C(3) C(4) -1.2(3) yes
C(1) C(6) C(5) C(4) -1.6(3) yes
C(2) C(1) N(1) C(4) -57.3(3) yes
C(2) C(1) N(1) C(7) 159.5(3) yes
C(2) C(1) C(6) C(5) 72.6(3) yes
C(2) C(3) C(4) C(5) 72.4(3) yes
C(3) C(2) C(1) C(6) -70.9(3) yes
C(3) C(4) N(1) C(7) -156.4(2) yes
C(3) C(4) C(5) C(6) -70.5(3) yes
C(4) N(1) C(1) C(6) 55.1(2) yes
C(4) N(1) C(7) C(8) -167.4(2) yes
C(5) C(4) N(1) C(7) 91.0(3) yes
C(6) C(1) N(1) C(7) -88.1(3) yes
C(7) C(8) C(9) C(10) -177.4(2) yes
C(7) C(8) C(13) C(12) 179.1(3) yes
C(8) C(9) C(10) C(11) -1.2(4) yes
C(8) C(13) C(12) C(11) -2.0(4) yes
C(9) C(8) C(13) C(12) 2.3(4) yes
C(9) C(10) C(11) C(12) 1.4(4) yes
C(10) C(9) C(8) C(13) -0.6(4) yes
C(10) C(11) C(12) C(13) 0.1(4) yes
C(10) C(11) C(12) C(13) 0.1(4) yes
